data_4306869
loop_
_publ_author_name
'Maur\'icio Lanznaster'
'Mary Jane Heeg'
'Gordon T. Yee'
'Bruce R. McGarvey'
'Claudio N. Verani'

_publ_contact_author_address
;    Department of Chemistry
     Wayne State University
     Detroit, Michigan 48202
;
_publ_contact_author_email cnverani@chem.wayne.edu
_publ_contact_author_name '    Prof. Claudio N. Verani'
_publ_section_title
;
Design of Molecular Scaffolds Based on Unusual Geometries for Magnetic
Modulation of Spin-Diverse Complexes with Selective Redox Response
;
_journal_name_full 'Inorganic Chemistry'
_journal_page_first 72
_journal_page_last 78
_journal_paper_doi 10.1021/ic060944a
_journal_volume 46
_journal_year 2007
_chemical_formula_sum 'C60 H83 Cl2 Cu Fe N4 O6'
_chemical_formula_weight 1146.59
_chemical_name_systematic
; 
 ? 
;
_space_group_IT_number 2
_symmetry_cell_setting triclinic
_symmetry_space_group_name_Hall '-P 1'
_symmetry_space_group_name_H-M 'P -1'
_atom_sites_solution_hydrogens geom
_atom_sites_solution_primary direct
_atom_sites_solution_secondary difmap
_audit_creation_method SHELXL-97
_cell_angle_alpha 93.584(17)
_cell_angle_beta 95.480(7)
_cell_angle_gamma 108.102(8)
_cell_formula_units_Z 2
_cell_length_a 13.049(7)
_cell_length_b 15.470(7)
_cell_length_c 16.613(9)
_cell_measurement_reflns_used 808
_cell_measurement_temperature 213(2)
_cell_measurement_theta_max 19.3
_cell_measurement_theta_min 2.6
_cell_volume 3158(3)
_computing_cell_refinement 'Bruker SAINT'
_computing_data_collection 'Bruker SMART'
_computing_data_reduction 'Bruker SAINT'
_computing_molecular_graphics SHELXTL-Plus
_computing_publication_material SHELXL-97
_computing_structure_refinement 'SHELXL-97 (Sheldrick, 1997)'
_computing_structure_solution 'SHELXS-97 (Sheldrick, 1990)'
_diffrn_ambient_temperature 213(2)
_diffrn_measured_fraction_theta_full 0.840
_diffrn_measured_fraction_theta_max 0.840
_diffrn_measurement_method 'SMART CCD'
_diffrn_radiation_monochromator graphite
_diffrn_radiation_source 'fine-focus sealed tube'
_diffrn_radiation_type MoK\a
_diffrn_radiation_wavelength 0.71073
_diffrn_reflns_av_R_equivalents 0.076
_diffrn_reflns_av_sigmaI/netI 0.4144
_diffrn_reflns_limit_h_max 17
_diffrn_reflns_limit_h_min -17
_diffrn_reflns_limit_k_max 19
_diffrn_reflns_limit_k_min -20
_diffrn_reflns_limit_l_max 21
_diffrn_reflns_limit_l_min 0
_diffrn_reflns_number 16712
_diffrn_reflns_theta_full 28.40
_diffrn_reflns_theta_max 28.40
_diffrn_reflns_theta_min 1.77
_exptl_absorpt_coefficient_mu 0.699
_exptl_absorpt_correction_T_max 0.9592
_exptl_absorpt_correction_T_min 0.8963
_exptl_absorpt_correction_type multi-scan
_exptl_crystal_colour dark
_exptl_crystal_density_diffrn 1.206
_exptl_crystal_density_method 'not measured'
_exptl_crystal_description plates
_exptl_crystal_F_000 1216
_exptl_crystal_size_max 0.16
_exptl_crystal_size_mid 0.12
_exptl_crystal_size_min 0.06
_refine_diff_density_max 0.520
_refine_diff_density_min -0.589
_refine_diff_density_rms 0.095
_refine_ls_extinction_coef 0.0153(9)
_refine_ls_extinction_expression Fc^*^=kFc[1+0.001xFc^2^\l^3^/sin(2\q)]^-1/4^
_refine_ls_extinction_method SHELXL
_refine_ls_goodness_of_fit_ref 0.724
_refine_ls_hydrogen_treatment mixed
_refine_ls_matrix_type full
_refine_ls_number_parameters 655
_refine_ls_number_reflns 13343
_refine_ls_number_restraints 0
_refine_ls_restrained_S_all 0.724
_refine_ls_R_factor_all 0.2747
_refine_ls_R_factor_gt 0.0773
_refine_ls_shift/su_max 0.004
_refine_ls_shift/su_mean 0.000
_refine_ls_structure_factor_coef Fsqd
_refine_ls_weighting_details 'calc w=1/[\s^2^(Fo^2^)+(0.0924P)^2^+0.0000P] where P=(Fo^2^+2Fc^2^)/3'
_refine_ls_weighting_scheme calc
_refine_ls_wR_factor_gt 0.1667
_refine_ls_wR_factor_ref 0.2055
_reflns_number_gt 3572
_reflns_number_total 13343
_reflns_threshold_expression >2sigma(I)
_cod_data_source_file ic060944asi20060530_080711_1.cif
_cod_data_source_block zast
_cod_depositor_comments
;
The following automatic conversions were performed:
'_exptl_absorpt_correction_type' value 'Multi-scan' changed to
'multi-scan' according to
'/home/saulius/struct/CIF-dictionaries/cif_core.dic' dictionary named
'cif_core.dic' version 2.4.1 from 2010-06-29.

Automatic conversion script
Id: cif_fix_enum 1527 2010-12-29 10:47:43Z saulius 
;
_cod_database_code 4306869

loop_
_symmetry_equiv_pos_as_xyz
'x, y, z'
'-x, -y, -z'

loop_
_atom_site_label
_atom_site_type_symbol
_atom_site_fract_x
_atom_site_fract_y
_atom_site_fract_z
_atom_site_U_iso_or_equiv
_atom_site_adp_type
_atom_site_occupancy
_atom_site_symmetry_multiplicity
_atom_site_calc_flag
_atom_site_refinement_flags
_atom_site_disorder_assembly
_atom_site_disorder_group
Fe1 Fe 0.20965(8) 0.25006(7) 0.17519(6) 0.0343(3) Uani 1 1 d . . .
O1 O 0.2874(3) 0.1927(3) 0.1175(3) 0.0391(12) Uani 1 1 d . . .
C1 C 0.3280(5) 0.1249(5) 0.1395(4) 0.0396(19) Uani 1 1 d . . .
C2 C 0.3165(5) 0.0487(5) 0.0860(4) 0.0392(19) Uani 1 1 d . . .
C3 C 0.3560(6) -0.0169(5) 0.1176(5) 0.049(2) Uani 1 1 d . . .
H3 H 0.3478 -0.0697 0.0829 0.059 Uiso 1 1 calc R . .
C4 C 0.4064(6) -0.0118(5) 0.1951(5) 0.052(2) Uani 1 1 d . . .
C5 C 0.4229(5) 0.0673(5) 0.2436(4) 0.044(2) Uani 1 1 d . . .
H5 H 0.4619 0.0755 0.2955 0.053 Uiso 1 1 calc R . .
C6 C 0.3833(5) 0.1361(5) 0.2178(4) 0.0378(18) Uani 1 1 d . . .
C7 C 0.2652(6) 0.0394(5) -0.0009(4) 0.049(2) Uani 1 1 d . . .
C8 C 0.1420(6) 0.0301(6) -0.0041(5) 0.068(3) Uani 1 1 d . . .
H8A H 0.1078 -0.0155 0.0309 0.081 Uiso 1 1 calc R . .
H8B H 0.1071 0.0117 -0.0595 0.081 Uiso 1 1 calc R . .
H8C H 0.1347 0.0885 0.0143 0.081 Uiso 1 1 calc R . .
C9 C 0.2702(7) -0.0460(5) -0.0513(4) 0.070(3) Uani 1 1 d . . .
H9A H 0.3451 -0.0451 -0.0492 0.083 Uiso 1 1 calc R . .
H9B H 0.2409 -0.0463 -0.1072 0.083 Uiso 1 1 calc R . .
H9C H 0.2278 -0.1005 -0.0290 0.083 Uiso 1 1 calc R . .
C10 C 0.3226(6) 0.1232(5) -0.0431(4) 0.061(2) Uani 1 1 d . . .
H10A H 0.3159 0.1776 -0.0148 0.073 Uiso 1 1 calc R . .
H10B H 0.2895 0.1163 -0.0989 0.073 Uiso 1 1 calc R . .
H10C H 0.3989 0.1288 -0.0423 0.073 Uiso 1 1 calc R . .
C11 C 0.4447(6) -0.0891(6) 0.2330(5) 0.059(2) Uani 1 1 d . . .
C12 C 0.4096(8) -0.1751(6) 0.1727(6) 0.103(4) Uani 1 1 d . . .
H12A H 0.4504 -0.1635 0.1265 0.123 Uiso 1 1 calc R . .
H12B H 0.3326 -0.1911 0.1543 0.123 Uiso 1 1 calc R . .
H12C H 0.4235 -0.2252 0.1992 0.123 Uiso 1 1 calc R . .
C13 C 0.5680(6) -0.0571(6) 0.2484(5) 0.080(3) Uani 1 1 d . . .
H13A H 0.5920 -0.1042 0.2721 0.096 Uiso 1 1 calc R . .
H13B H 0.5928 -0.0017 0.2855 0.096 Uiso 1 1 calc R . .
H13C H 0.5978 -0.0447 0.1975 0.096 Uiso 1 1 calc R . .
C14 C 0.3951(8) -0.1091(7) 0.3129(5) 0.100(4) Uani 1 1 d . . .
H14A H 0.4246 -0.1514 0.3400 0.120 Uiso 1 1 calc R . .
H14B H 0.3168 -0.1359 0.3012 0.120 Uiso 1 1 calc R . .
H14C H 0.4124 -0.0526 0.3479 0.120 Uiso 1 1 calc R . .
C15 C 0.4029(5) 0.2226(5) 0.2690(4) 0.0361(18) Uani 1 1 d . . .
H15A H 0.4372 0.2740 0.2386 0.043 Uiso 1 1 calc R . .
H15B H 0.4533 0.2246 0.3173 0.043 Uiso 1 1 calc R . .
N1 N 0.2986(4) 0.2331(4) 0.2954(3) 0.0347(15) Uani 1 1 d . . .
C16 C 0.2283(5) 0.1517(5) 0.3273(4) 0.0367(18) Uani 1 1 d . . .
C17 C 0.2652(5) 0.1096(5) 0.3938(4) 0.0317(17) Uani 1 1 d . . .
C18 C 0.3720(6) 0.1406(5) 0.4355(4) 0.044(2) Uani 1 1 d . . .
H18 H 0.4240 0.1927 0.4210 0.053 Uiso 1 1 calc R . .
C19 C 0.3986(6) 0.0936(5) 0.4973(4) 0.052(2) Uani 1 1 d . . .
H19 H 0.4689 0.1145 0.5259 0.062 Uiso 1 1 calc R . .
C20 C 0.3222(6) 0.0148(6) 0.5186(5) 0.057(2) Uani 1 1 d . . .
H20 H 0.3434 -0.0188 0.5586 0.069 Uiso 1 1 calc R . .
N2 N 0.2196(4) -0.0132(4) 0.4825(3) 0.0462(17) Uani 1 1 d . . .
C21 C 0.1916(5) 0.0344(5) 0.4211(4) 0.0383(19) Uani 1 1 d . . .
C22 C 0.0824(5) 0.0011(5) 0.3864(4) 0.043(2) Uani 1 1 d . . .
N3 N 0.0166(5) -0.0758(4) 0.4142(3) 0.0424(16) Uani 1 1 d . . .
C23 C -0.0843(6) -0.1085(5) 0.3810(5) 0.053(2) Uani 1 1 d . . .
H23 H -0.1310 -0.1591 0.4019 0.063 Uiso 1 1 calc R . .
C24 C -0.1258(6) -0.0715(6) 0.3157(5) 0.058(2) Uani 1 1 d . . .
H24 H -0.1981 -0.0988 0.2920 0.070 Uiso 1 1 calc R . .
C25 C -0.0618(6) 0.0037(5) 0.2867(4) 0.051(2) Uani 1 1 d . . .
H25 H -0.0895 0.0277 0.2421 0.061 Uiso 1 1 calc R . .
C26 C 0.0468(5) 0.0467(5) 0.3227(4) 0.0335(18) Uani 1 1 d . . .
C27 C 0.1226(5) 0.1262(5) 0.2979(4) 0.0338(18) Uani 1 1 d . . .
N4 N 0.0918(4) 0.1766(4) 0.2381(3) 0.0368(15) Uani 1 1 d . . .
C28 C 0.0006(5) 0.1972(4) 0.2397(4) 0.0360(18) Uani 1 1 d . . .
H28 H -0.0378 0.1819 0.2846 0.043 Uiso 1 1 calc R . .
C29 C -0.0434(5) 0.2405(5) 0.1789(4) 0.0369(18) Uani 1 1 d . . .
C30 C -0.1393(5) 0.2618(5) 0.1932(4) 0.0416(19) Uani 1 1 d . . .
H30 H -0.1680 0.2489 0.2425 0.050 Uiso 1 1 calc R . .
C31 C -0.1909(5) 0.3005(5) 0.1370(4) 0.0379(18) Uani 1 1 d . . .
C32 C -0.1476(5) 0.3133(5) 0.0627(4) 0.042(2) Uani 1 1 d . . .
H32 H -0.1846 0.3359 0.0221 0.050 Uiso 1 1 calc R . .
C33 C -0.0549(5) 0.2950(5) 0.0452(4) 0.0339(17) Uani 1 1 d . . .
C34 C 0.0029(5) 0.2607(4) 0.1071(4) 0.0320(17) Uani 1 1 d . . .
O2 O 0.0946(3) 0.2473(3) 0.0939(3) 0.0358(12) Uani 1 1 d . . .
C35 C -0.2937(5) 0.3235(5) 0.1508(4) 0.0411(19) Uani 1 1 d . . .
C36 C -0.3179(6) 0.3173(5) 0.2390(4) 0.057(2) Uani 1 1 d . . .
H36A H -0.3768 0.3415 0.2471 0.068 Uiso 1 1 calc R . .
H36B H -0.2535 0.3525 0.2751 0.068 Uiso 1 1 calc R . .
H36C H -0.3387 0.2539 0.2507 0.068 Uiso 1 1 calc R . .
C37 C -0.2726(6) 0.4257(5) 0.1352(5) 0.065(3) Uani 1 1 d . . .
H37A H -0.2591 0.4334 0.0793 0.079 Uiso 1 1 calc R . .
H37B H -0.2099 0.4638 0.1714 0.079 Uiso 1 1 calc R . .
H37C H -0.3357 0.4433 0.1453 0.079 Uiso 1 1 calc R . .
C38 C -0.3894(6) 0.2622(5) 0.0932(5) 0.063(2) Uani 1 1 d . . .
H38A H -0.3785 0.2756 0.0378 0.076 Uiso 1 1 calc R . .
H38B H -0.4555 0.2730 0.1065 0.076 Uiso 1 1 calc R . .
H38C H -0.3955 0.1988 0.0986 0.076 Uiso 1 1 calc R . .
C39 C -0.0132(6) 0.3093(5) -0.0387(4) 0.043(2) Uani 1 1 d . . .
C40 C -0.0117(6) 0.2184(5) -0.0806(4) 0.055(2) Uani 1 1 d . . .
H40A H 0.0326 0.1925 -0.0456 0.066 Uiso 1 1 calc R . .
H40B H 0.0186 0.2291 -0.1316 0.066 Uiso 1 1 calc R . .
H40C H -0.0852 0.1763 -0.0911 0.066 Uiso 1 1 calc R . .
C41 C -0.0862(6) 0.3476(6) -0.0961(4) 0.062(2) Uani 1 1 d . . .
H41A H -0.1588 0.3038 -0.1065 0.074 Uiso 1 1 calc R . .
H41B H -0.0558 0.3583 -0.1470 0.074 Uiso 1 1 calc R . .
H41C H -0.0896 0.4046 -0.0706 0.074 Uiso 1 1 calc R . .
C42 C 0.1016(6) 0.3806(5) -0.0296(4) 0.063(2) Uani 1 1 d . . .
H42A H 0.0996 0.4378 -0.0035 0.075 Uiso 1 1 calc R . .
H42B H 0.1253 0.3902 -0.0829 0.075 Uiso 1 1 calc R . .
H42C H 0.1519 0.3584 0.0033 0.075 Uiso 1 1 calc R . .
C43 C 0.3183(5) 0.3194(5) 0.3502(4) 0.0373(18) Uani 1 1 d . . .
H43A H 0.2488 0.3299 0.3552 0.045 Uiso 1 1 calc R . .
H43B H 0.3488 0.3116 0.4045 0.045 Uiso 1 1 calc R . .
C44 C 0.3919(5) 0.3989(4) 0.3205(4) 0.0332(17) Uani 1 1 d . . .
C45 C 0.4906(5) 0.4502(5) 0.3666(4) 0.0372(18) Uani 1 1 d . . .
H45 H 0.5101 0.4324 0.4174 0.045 Uiso 1 1 calc R . .
C46 C 0.5597(6) 0.5266(5) 0.3383(4) 0.044(2) Uani 1 1 d . . .
C47 C 0.5295(5) 0.5517(5) 0.2640(4) 0.0390(18) Uani 1 1 d . . .
H47 H 0.5760 0.6042 0.2454 0.047 Uiso 1 1 calc R . .
C48 C 0.4329(6) 0.5031(5) 0.2149(4) 0.0391(19) Uani 1 1 d . . .
C49 C 0.3614(6) 0.4257(5) 0.2437(4) 0.0373(18) Uani 1 1 d . . .
O3 O 0.2674(3) 0.3760(3) 0.2020(3) 0.0390(12) Uani 1 1 d . . .
C50 C 0.6668(6) 0.5849(5) 0.3870(4) 0.048(2) Uani 1 1 d . . .
C51 C 0.7615(6) 0.6010(6) 0.3376(5) 0.078(3) Uani 1 1 d . . .
H51A H 0.7688 0.5427 0.3189 0.094 Uiso 1 1 calc R . .
H51B H 0.8277 0.6376 0.3711 0.094 Uiso 1 1 calc R . .
H51C H 0.7489 0.6329 0.2912 0.094 Uiso 1 1 calc R . .
C52 C 0.6952(6) 0.5426(5) 0.4642(4) 0.057(2) Uani 1 1 d . . .
H52A H 0.6335 0.5270 0.4949 0.068 Uiso 1 1 calc R . .
H52B H 0.7571 0.5863 0.4973 0.068 Uiso 1 1 calc R . .
H52C H 0.7130 0.4878 0.4490 0.068 Uiso 1 1 calc R . .
C53 C 0.6542(6) 0.6790(5) 0.4154(4) 0.056(2) Uani 1 1 d . . .
H53A H 0.6459 0.7115 0.3684 0.068 Uiso 1 1 calc R . .
H53B H 0.7182 0.7150 0.4515 0.068 Uiso 1 1 calc R . .
H53C H 0.5906 0.6689 0.4439 0.068 Uiso 1 1 calc R . .
C54 C 0.4057(5) 0.5316(5) 0.1307(4) 0.0381(18) Uani 1 1 d . . .
C55 C 0.4954(6) 0.6155(5) 0.1101(5) 0.064(2) Uani 1 1 d . . .
H55A H 0.5613 0.6000 0.1059 0.076 Uiso 1 1 calc R . .
H55B H 0.5090 0.6650 0.1526 0.076 Uiso 1 1 calc R . .
H55C H 0.4723 0.6344 0.0587 0.076 Uiso 1 1 calc R . .
C56 C 0.3945(5) 0.4547(5) 0.0650(4) 0.046(2) Uani 1 1 d . . .
H56A H 0.4645 0.4460 0.0620 0.055 Uiso 1 1 calc R . .
H56B H 0.3689 0.4706 0.0130 0.055 Uiso 1 1 calc R . .
H56C H 0.3429 0.3987 0.0780 0.055 Uiso 1 1 calc R . .
C57 C 0.2992(6) 0.5553(5) 0.1284(4) 0.054(2) Uani 1 1 d . . .
H57A H 0.2830 0.5747 0.0757 0.064 Uiso 1 1 calc R . .
H57B H 0.3073 0.6042 0.1704 0.064 Uiso 1 1 calc R . .
H57C H 0.2405 0.5018 0.1377 0.064 Uiso 1 1 calc R . .
Cu1 Cu 0.09668(7) -0.12513(7) 0.50235(5) 0.0460(3) Uani 1 1 d . . .
Cl1 Cl 0.19664(16) -0.15618(16) 0.60819(13) 0.0694(7) Uani 1 1 d . . .
Cl2 Cl -0.05800(15) -0.22272(14) 0.53253(11) 0.0551(6) Uani 1 1 d . . .
O4 O 0.1403(7) -0.2138(5) 0.4028(4) 0.081(2) Uani 1 1 d . . .
H04 H 0.185(6) -0.232(6) 0.412(5) 0.06(3) Uiso 1 1 d . . .
C58 C 0.0851(8) -0.2508(8) 0.3273(6) 0.126(5) Uani 1 1 d . . .
H58A H 0.0134 -0.2912 0.3335 0.151 Uiso 1 1 calc R . .
H58B H 0.1248 -0.2851 0.3000 0.151 Uiso 1 1 calc R . .
H58C H 0.0784 -0.2021 0.2952 0.151 Uiso 1 1 calc R . .

loop_
_atom_site_aniso_label
_atom_site_aniso_U_11
_atom_site_aniso_U_22
_atom_site_aniso_U_33
_atom_site_aniso_U_23
_atom_site_aniso_U_13
_atom_site_aniso_U_12
Fe1 0.0288(6) 0.0426(7) 0.0332(6) 0.0108(5) 0.0032(5) 0.0125(5)
O1 0.045(3) 0.047(3) 0.036(3) 0.003(2) 0.005(2) 0.031(3)
C1 0.036(4) 0.057(5) 0.032(4) 0.011(4) 0.010(4) 0.021(4)
C2 0.028(4) 0.048(5) 0.039(5) 0.002(4) 0.004(4) 0.009(4)
C3 0.047(5) 0.053(5) 0.045(5) -0.001(4) -0.008(4) 0.018(4)
C4 0.055(5) 0.040(5) 0.067(6) -0.003(5) 0.003(5) 0.028(4)
C5 0.038(5) 0.056(5) 0.039(5) 0.016(4) 0.005(4) 0.013(4)
C6 0.034(4) 0.042(5) 0.043(5) 0.006(4) 0.004(4) 0.019(4)
C7 0.050(5) 0.058(6) 0.041(5) -0.010(4) 0.001(4) 0.022(4)
C8 0.068(6) 0.082(7) 0.057(6) -0.010(5) -0.007(5) 0.037(5)
C9 0.102(7) 0.071(6) 0.042(5) -0.006(5) -0.006(5) 0.043(6)
C10 0.078(6) 0.058(6) 0.046(5) 0.005(5) 0.016(5) 0.018(5)
C11 0.046(5) 0.072(7) 0.061(6) -0.012(5) -0.009(5) 0.027(5)
C12 0.120(9) 0.056(6) 0.128(9) -0.012(7) -0.034(7) 0.041(6)
C13 0.064(6) 0.084(7) 0.105(8) 0.003(6) -0.001(6) 0.047(6)
C14 0.138(10) 0.112(9) 0.078(7) 0.049(7) 0.028(7) 0.067(8)
C15 0.024(4) 0.044(5) 0.045(5) 0.011(4) 0.001(3) 0.016(4)
N1 0.026(3) 0.049(4) 0.031(3) 0.010(3) 0.008(3) 0.012(3)
C16 0.035(4) 0.031(4) 0.038(4) 0.011(4) 0.006(4) 0.001(4)
C17 0.028(4) 0.044(5) 0.025(4) -0.001(3) -0.005(3) 0.017(4)
C18 0.046(5) 0.051(5) 0.034(4) 0.013(4) 0.005(4) 0.012(4)
C19 0.048(5) 0.061(6) 0.045(5) 0.009(5) 0.002(4) 0.016(5)
C20 0.032(5) 0.082(7) 0.059(6) 0.028(5) -0.011(4) 0.021(5)
N2 0.041(4) 0.060(4) 0.036(4) 0.024(3) -0.006(3) 0.014(3)
C21 0.029(4) 0.042(5) 0.048(5) 0.022(4) 0.003(4) 0.014(4)
C22 0.023(4) 0.054(5) 0.051(5) 0.025(4) -0.005(4) 0.009(4)
N3 0.032(4) 0.046(4) 0.042(4) 0.017(3) -0.001(3) 0.000(3)
C23 0.024(4) 0.055(5) 0.077(6) 0.014(5) 0.008(4) 0.008(4)
C24 0.031(5) 0.063(6) 0.069(6) 0.027(5) -0.019(4) 0.002(4)
C25 0.034(5) 0.064(6) 0.051(5) 0.014(5) -0.005(4) 0.013(4)
C26 0.021(4) 0.044(5) 0.033(4) 0.008(4) -0.011(3) 0.009(4)
C27 0.018(4) 0.042(5) 0.040(5) 0.005(4) -0.003(3) 0.009(3)
N4 0.025(3) 0.046(4) 0.036(4) 0.019(3) -0.003(3) 0.006(3)
C28 0.032(4) 0.043(5) 0.032(4) 0.011(4) 0.008(3) 0.008(4)
C29 0.031(4) 0.052(5) 0.033(4) 0.014(4) 0.001(3) 0.020(4)
C30 0.027(4) 0.049(5) 0.047(5) 0.015(4) -0.003(4) 0.009(4)
C31 0.034(4) 0.049(5) 0.042(5) 0.016(4) 0.010(4) 0.027(4)
C32 0.032(4) 0.043(5) 0.042(5) 0.020(4) -0.012(4) 0.002(4)
C33 0.027(4) 0.054(5) 0.025(4) 0.010(4) 0.002(3) 0.018(4)
C34 0.029(4) 0.038(4) 0.031(4) 0.017(3) 0.001(3) 0.012(3)
O2 0.026(3) 0.045(3) 0.037(3) 0.013(2) 0.003(2) 0.011(2)
C35 0.033(4) 0.057(5) 0.046(5) 0.022(4) 0.012(4) 0.028(4)
C36 0.041(5) 0.075(6) 0.070(6) 0.028(5) 0.025(4) 0.032(5)
C37 0.042(5) 0.070(6) 0.101(7) 0.046(6) 0.028(5) 0.028(5)
C38 0.052(5) 0.075(6) 0.065(6) 0.007(5) -0.006(5) 0.029(5)
C39 0.036(5) 0.057(5) 0.040(5) 0.022(4) 0.009(4) 0.016(4)
C40 0.075(6) 0.061(6) 0.044(5) 0.006(4) 0.010(4) 0.042(5)
C41 0.065(6) 0.089(7) 0.044(5) 0.028(5) 0.013(4) 0.037(5)
C42 0.051(5) 0.086(7) 0.046(5) 0.012(5) 0.000(4) 0.015(5)
C43 0.039(4) 0.051(5) 0.020(4) 0.002(4) 0.004(3) 0.012(4)
C44 0.038(4) 0.032(4) 0.024(4) -0.002(3) 0.001(3) 0.004(3)
C45 0.040(4) 0.039(4) 0.033(4) 0.009(4) 0.002(4) 0.013(4)
C46 0.038(5) 0.050(5) 0.043(5) 0.001(4) 0.000(4) 0.015(4)
C47 0.036(4) 0.038(4) 0.041(5) 0.001(4) -0.002(4) 0.010(4)
C48 0.041(5) 0.044(5) 0.034(4) 0.004(4) -0.004(4) 0.020(4)
C49 0.036(4) 0.034(4) 0.037(4) 0.004(4) -0.001(4) 0.005(4)
O3 0.035(3) 0.035(3) 0.039(3) 0.010(2) -0.006(2) 0.003(2)
C50 0.045(5) 0.053(6) 0.032(5) -0.004(4) 0.001(4) -0.001(4)
C51 0.054(6) 0.087(8) 0.074(7) 0.006(6) 0.018(5) -0.008(5)
C52 0.054(5) 0.054(5) 0.055(5) 0.002(4) -0.008(4) 0.011(4)
C53 0.054(5) 0.053(5) 0.058(5) 0.006(4) -0.003(4) 0.013(4)
C54 0.038(4) 0.045(5) 0.032(4) 0.011(4) 0.003(4) 0.015(4)
C55 0.072(6) 0.055(6) 0.064(6) 0.012(5) 0.020(5) 0.015(5)
C56 0.041(5) 0.056(5) 0.037(5) 0.007(4) 0.001(4) 0.010(4)
C57 0.061(5) 0.049(5) 0.052(5) 0.009(4) 0.015(4) 0.016(4)
Cu1 0.0424(6) 0.0550(7) 0.0425(6) 0.0223(5) 0.0042(5) 0.0153(5)
Cl1 0.0533(13) 0.0991(19) 0.0602(14) 0.0471(13) 0.0072(11) 0.0230(13)
Cl2 0.0508(13) 0.0634(14) 0.0464(12) 0.0221(11) 0.0046(10) 0.0087(11)
O4 0.105(6) 0.108(6) 0.058(5) 0.015(4) 0.022(4) 0.069(5)
C58 0.107(9) 0.174(13) 0.099(9) -0.054(9) -0.027(8) 0.070(9)

loop_
_atom_type_symbol
_atom_type_description
_atom_type_scat_dispersion_real
_atom_type_scat_dispersion_imag
_atom_type_scat_source
C C 0.0033 0.0016 'International Tables Vol C Tables 4.2.6.8 and 6.1.1.4'
H H 0.0000 0.0000 'International Tables Vol C Tables 4.2.6.8 and 6.1.1.4'
N N 0.0061 0.0033 'International Tables Vol C Tables 4.2.6.8 and 6.1.1.4'
O O 0.0106 0.0060 'International Tables Vol C Tables 4.2.6.8 and 6.1.1.4'
Cl Cl 0.1484 0.1585 'International Tables Vol C Tables 4.2.6.8 and 6.1.1.4'
Fe Fe 0.3463 0.8444 'International Tables Vol C Tables 4.2.6.8 and 6.1.1.4'
Cu Cu 0.3201 1.2651 'International Tables Vol C Tables 4.2.6.8 and 6.1.1.4'

loop_
_geom_angle_atom_site_label_1
_geom_angle_atom_site_label_2
_geom_angle_atom_site_label_3
_geom_angle
_geom_angle_site_symmetry_1
_geom_angle_site_symmetry_3
_geom_angle_publ_flag
O1 Fe1 O3 118.4(2) . . ?
O1 Fe1 O2 101.1(2) . . ?
O3 Fe1 O2 99.21(19) . . ?
O1 Fe1 N4 120.1(2) . . ?
O3 Fe1 N4 118.7(2) . . ?
O2 Fe1 N4 86.28(19) . . ?
O1 Fe1 N1 91.28(19) . . ?
O3 Fe1 N1 87.5(2) . . ?
O2 Fe1 N1 160.73(18) . . ?
N4 Fe1 N1 74.7(2) . . ?
C1 O1 Fe1 128.5(4) . . ?
O1 C1 C2 121.5(6) . . ?
O1 C1 C6 117.1(7) . . ?
C2 C1 C6 121.3(7) . . ?
C3 C2 C1 115.5(7) . . ?
C3 C2 C7 122.7(7) . . ?
C1 C2 C7 121.9(7) . . ?
C4 C3 C2 125.8(8) . . ?
C5 C4 C3 116.5(7) . . ?
C5 C4 C11 117.6(7) . . ?
C3 C4 C11 125.8(7) . . ?
C4 C5 C6 121.7(7) . . ?
C5 C6 C1 119.0(7) . . ?
C5 C6 C15 122.0(7) . . ?
C1 C6 C15 119.0(7) . . ?
C2 C7 C10 110.2(6) . . ?
C2 C7 C9 113.0(7) . . ?
C10 C7 C9 107.8(6) . . ?
C2 C7 C8 110.6(6) . . ?
C10 C7 C8 109.0(7) . . ?
C9 C7 C8 106.1(6) . . ?
C13 C11 C12 107.5(7) . . ?
C13 C11 C14 110.7(7) . . ?
C12 C11 C14 111.0(8) . . ?
C13 C11 C4 109.1(7) . . ?
C12 C11 C4 109.9(7) . . ?
C14 C11 C4 108.6(7) . . ?
C6 C15 N1 112.2(5) . . ?
C16 N1 C43 112.9(5) . . ?
C16 N1 C15 114.4(5) . . ?
C43 N1 C15 112.6(5) . . ?
C16 N1 Fe1 107.1(4) . . ?
C43 N1 Fe1 107.0(4) . . ?
C15 N1 Fe1 101.9(4) . . ?
C27 C16 C17 120.9(6) . . ?
C27 C16 N1 115.5(6) . . ?
C17 C16 N1 122.9(6) . . ?
C21 C17 C18 117.0(6) . . ?
C21 C17 C16 118.6(6) . . ?
C18 C17 C16 124.4(6) . . ?
C19 C18 C17 119.2(7) . . ?
C18 C19 C20 120.9(7) . . ?
N2 C20 C19 120.7(7) . . ?
C20 N2 C21 118.7(6) . . ?
C20 N2 Cu1 127.5(5) . . ?
C21 N2 Cu1 113.6(4) . . ?
N2 C21 C17 123.2(6) . . ?
N2 C21 C22 115.3(6) . . ?
C17 C21 C22 121.5(6) . . ?
N3 C22 C21 117.7(6) . . ?
N3 C22 C26 123.4(6) . . ?
C21 C22 C26 118.8(6) . . ?
C23 N3 C22 118.2(6) . . ?
C23 N3 Cu1 129.2(5) . . ?
C22 N3 Cu1 112.6(4) . . ?
N3 C23 C24 122.9(7) . . ?
C25 C24 C23 119.8(7) . . ?
C24 C25 C26 120.7(7) . . ?
C25 C26 C22 114.8(6) . . ?
C25 C26 C27 126.2(6) . . ?
C22 C26 C27 118.9(6) . . ?
C16 C27 N4 117.4(6) . . ?
C16 C27 C26 120.6(6) . . ?
N4 C27 C26 121.9(5) . . ?
C28 N4 C27 120.1(6) . . ?
C28 N4 Fe1 119.7(4) . . ?
C27 N4 Fe1 117.2(4) . . ?
N4 C28 C29 125.0(6) . . ?
C34 C29 C28 122.3(6) . . ?
C34 C29 C30 120.5(6) . . ?
C28 C29 C30 117.1(6) . . ?
C31 C30 C29 122.0(6) . . ?
C30 C31 C32 116.3(6) . . ?
C30 C31 C35 122.9(6) . . ?
C32 C31 C35 120.8(6) . . ?
C33 C32 C31 124.7(6) . . ?
C32 C33 C34 118.3(6) . . ?
C32 C33 C39 121.7(6) . . ?
C34 C33 C39 120.1(6) . . ?
O2 C34 C29 122.4(6) . . ?
O2 C34 C33 119.7(6) . . ?
C29 C34 C33 117.9(6) . . ?
C34 O2 Fe1 125.8(4) . . ?
C38 C35 C31 110.3(6) . . ?
C38 C35 C36 110.7(6) . . ?
C31 C35 C36 112.3(6) . . ?
C38 C35 C37 110.4(6) . . ?
C31 C35 C37 107.3(6) . . ?
C36 C35 C37 105.7(7) . . ?
C40 C39 C42 110.1(6) . . ?
C40 C39 C33 110.5(6) . . ?
C42 C39 C33 110.6(6) . . ?
C40 C39 C41 107.8(6) . . ?
C42 C39 C41 105.9(6) . . ?
C33 C39 C41 111.9(6) . . ?
C44 C43 N1 112.7(5) . . ?
C45 C44 C49 119.9(6) . . ?
C45 C44 C43 121.4(6) . . ?
C49 C44 C43 118.7(6) . . ?
C46 C45 C44 121.0(6) . . ?
C47 C46 C45 118.6(7) . . ?
C47 C46 C50 118.9(7) . . ?
C45 C46 C50 122.6(7) . . ?
C46 C47 C48 123.3(7) . . ?
C47 C48 C49 118.5(6) . . ?
C47 C48 C54 121.1(6) . . ?
C49 C48 C54 120.3(6) . . ?
O3 C49 C48 123.0(6) . . ?
O3 C49 C44 118.3(6) . . ?
C48 C49 C44 118.7(6) . . ?
C49 O3 Fe1 130.3(4) . . ?
C51 C50 C46 112.4(6) . . ?
C51 C50 C52 107.7(6) . . ?
C46 C50 C52 112.7(6) . . ?
C51 C50 C53 109.1(6) . . ?
C46 C50 C53 107.7(6) . . ?
C52 C50 C53 107.0(6) . . ?
C56 C54 C48 110.4(6) . . ?
C56 C54 C55 106.5(6) . . ?
C48 C54 C55 112.1(6) . . ?
C56 C54 C57 110.2(6) . . ?
C48 C54 C57 109.5(6) . . ?
C55 C54 C57 108.2(6) . . ?
N2 Cu1 N3 80.6(2) . . ?
N2 Cu1 Cl2 165.87(19) . . ?
N3 Cu1 Cl2 92.32(17) . . ?
N2 Cu1 Cl1 92.64(16) . . ?
N3 Cu1 Cl1 170.82(18) . . ?
Cl2 Cu1 Cl1 92.94(8) . . ?
N2 Cu1 O4 91.4(3) . . ?
N3 Cu1 O4 89.2(3) . . ?
Cl2 Cu1 O4 100.7(2) . . ?
Cl1 Cu1 O4 97.2(2) . . ?
C58 O4 Cu1 129.7(7) . . ?

loop_
_geom_bond_atom_site_label_1
_geom_bond_atom_site_label_2
_geom_bond_distance
_geom_bond_site_symmetry_2
_geom_bond_publ_flag
Fe1 O1 1.837(4) . ?
Fe1 O3 1.865(4) . ?
Fe1 O2 1.910(4) . ?
Fe1 N4 2.029(5) . ?
Fe1 N1 2.284(5) . ?
O1 C1 1.368(8) . ?
C1 C2 1.392(9) . ?
C1 C6 1.399(9) . ?
C2 C3 1.383(9) . ?
C2 C7 1.510(9) . ?
C3 C4 1.375(10) . ?
C4 C5 1.368(10) . ?
C4 C11 1.576(10) . ?
C5 C6 1.392(9) . ?
C6 C15 1.477(9) . ?
C7 C10 1.531(9) . ?
C7 C9 1.542(9) . ?
C7 C8 1.565(9) . ?
C11 C13 1.519(10) . ?
C11 C12 1.532(10) . ?
C11 C14 1.539(10) . ?
C15 N1 1.522(7) . ?
N1 C16 1.471(7) . ?
N1 C43 1.506(8) . ?
C16 C27 1.344(8) . ?
C16 C17 1.436(8) . ?
C17 C21 1.391(8) . ?
C17 C18 1.419(8) . ?
C18 C19 1.373(9) . ?
C19 C20 1.403(9) . ?
C20 N2 1.339(8) . ?
N2 C21 1.381(8) . ?
N2 Cu1 2.032(6) . ?
C21 C22 1.405(8) . ?
C22 N3 1.368(8) . ?
C22 C26 1.428(8) . ?
N3 C23 1.306(8) . ?
N3 Cu1 2.040(5) . ?
C23 C24 1.399(9) . ?
C24 C25 1.351(9) . ?
C25 C26 1.418(8) . ?
C26 C27 1.431(8) . ?
C27 N4 1.403(8) . ?
N4 C28 1.326(8) . ?
C28 C29 1.419(8) . ?
C29 C34 1.397(8) . ?
C29 C30 1.426(9) . ?
C30 C31 1.372(8) . ?
C31 C32 1.406(9) . ?
C31 C35 1.524(9) . ?
C32 C33 1.378(9) . ?
C33 C34 1.440(8) . ?
C33 C39 1.549(9) . ?
C34 O2 1.312(7) . ?
C35 C38 1.515(9) . ?
C35 C36 1.530(9) . ?
C35 C37 1.562(9) . ?
C39 C40 1.535(9) . ?
C39 C42 1.547(9) . ?
C39 C41 1.554(9) . ?
C43 C44 1.453(8) . ?
C44 C45 1.406(8) . ?
C44 C49 1.426(8) . ?
C45 C46 1.386(9) . ?
C46 C47 1.375(9) . ?
C46 C50 1.527(9) . ?
C47 C48 1.399(8) . ?
C48 C49 1.414(9) . ?
C48 C54 1.533(9) . ?
C49 O3 1.326(7) . ?
C50 C51 1.514(9) . ?
C50 C52 1.541(9) . ?
C50 C53 1.564(10) . ?
C54 C56 1.526(9) . ?
C54 C55 1.536(9) . ?
C54 C57 1.540(9) . ?
Cu1 Cl2 2.236(2) . ?
Cu1 Cl1 2.254(2) . ?
Cu1 O4 2.307(7) . ?
O4 C58 1.378(11) . ?
